data_4318998
loop_
_publ_author_name
'Augusto Cingolani'
Effendy
'Maura Pellei'
'Claudio Pettinari'
'Carlo Santini'
'Brian W. Skelton'
'Allan H. White'

_publ_contact_author_address
;
  Department of Chemistry
  University of Western Australia
  35 Stirling Highway
  Crawley
  Western Australia 6009
  Australia
;
_publ_contact_author_email bws@crystal.uwa.edu.au
_publ_contact_author_fax (+61)_08_9380_1118
_publ_contact_author_name 'Skelton, B. W.'
_publ_contact_author_phone (+61)_08-9380_3481
_publ_section_title
;
 Variable Coordination Modes of NO2- in a Series of Ag(I) Complexes
 Containing Triorganophosphines, -arsines, and -stibines. Syntheses,
 Spectroscopic Characterization (IR, 1H and 31P NMR, Electrospray
 Ionization Mass), and Structures of [AgNO2(R3E)x] Adducts (E = P, As, Sb,
 x = 1-3)
;
_journal_name_full 'Inorganic Chemistry'
_journal_page_first 6633
_journal_page_last 6645
_journal_paper_doi 10.1021/ic020375g
_journal_volume 41
_journal_year 2002
_chemical_formula_sum 'C36 H66 Ag N O2 P2'
_chemical_formula_weight 714.75
_space_group_IT_number 2
_symmetry_cell_setting triclinic
_symmetry_space_group_name_Hall '-P 1'
_symmetry_space_group_name_H-M 'P -1'
_cell_angle_alpha 94.530(10)
_cell_angle_beta 96.670(10)
_cell_angle_gamma 116.11(2)
_cell_formula_units_Z 2
_cell_length_a 9.105(4)
_cell_length_b 9.821(2)
_cell_length_c 23.437(3)
_cell_measurement_reflns_used 8
_cell_measurement_temperature 293
_cell_measurement_theta_max 18.6
_cell_measurement_theta_min 11.7
_cell_volume 1849.1(10)
_computing_cell_refinement 'Enraf Nonius software'
_computing_data_collection 'Enraf Nonius software'
_computing_data_reduction xtal
_computing_molecular_graphics xtal
_computing_publication_material 'xtal BONDLA CIFIO'
_computing_structure_refinement xtal
_computing_structure_solution xtal
_diffrn_ambient_temperature 293
_diffrn_measurement_device_type
;
  CAD4  diffractometer
;
_diffrn_measurement_method '2\q-\w scans'
_diffrn_radiation_detector 'scintillation counter'
_diffrn_radiation_monochromator graphite
_diffrn_radiation_source 'rotating anode'
_diffrn_radiation_type 'Mo K\a'
_diffrn_radiation_wavelength .71073
_diffrn_reflns_av_R_equivalents .0328
_diffrn_reflns_limit_h_max 9
_diffrn_reflns_limit_h_min -9
_diffrn_reflns_limit_k_max 10
_diffrn_reflns_limit_k_min -10
_diffrn_reflns_limit_l_max 27
_diffrn_reflns_limit_l_min -27
_diffrn_reflns_number 10672
_diffrn_reflns_theta_max 25
_diffrn_standards_decay_% 0
_diffrn_standards_interval_time 60
_diffrn_standards_number 8
_exptl_absorpt_coefficient_mu .662
_exptl_absorpt_correction_T_max .90
_exptl_absorpt_correction_T_min .80
_exptl_absorpt_correction_type gaussian
_exptl_absorpt_process_details
;
XTAL absorb
;
_exptl_crystal_colour colourless
_exptl_crystal_density_diffrn 1.284
_exptl_crystal_description plate
_exptl_crystal_F_000 764
_exptl_crystal_size_max .40
_exptl_crystal_size_mid .36
_exptl_crystal_size_min .16
_refine_diff_density_max .67
_refine_diff_density_min -.89
_refine_ls_goodness_of_fit_all 1.87
_refine_ls_goodness_of_fit_ref 1.97
_refine_ls_hydrogen_treatment noref
_refine_ls_matrix_type full
_refine_ls_number_constraints 0
_refine_ls_number_parameters 407
_refine_ls_number_reflns 5416
_refine_ls_number_restraints 0
_refine_ls_R_factor_all .050
_refine_ls_R_factor_gt .042
_refine_ls_shift/su_max .043
_refine_ls_shift/su_mean .0089
_refine_ls_structure_factor_coef F
_refine_ls_weighting_scheme sigma
_refine_ls_wR_factor_all .051
_refine_ls_wR_factor_ref .049
_reflns_limit_h_max 9
_reflns_limit_h_min 0
_reflns_limit_k_max 10
_reflns_limit_k_min -10
_reflns_limit_l_max 27
_reflns_limit_l_min -27
_reflns_number_gt 5416
_reflns_number_observed 5416
_reflns_number_total 6484
_reflns_threshold_expression 'I    > 3.00 sig(I   )'
_cod_data_source_file ic020375g_06.cif
_cod_data_source_block cyago2
_cod_original_sg_symbol_Hall -p_1
_cod_original_formula_sum 'C36 H66 Ag1 N1 O2 P2'
_cod_database_code 4318998

loop_
_symmetry_equiv_pos_as_xyz
+x,+y,+z
-x,-y,-z

loop_
_atom_site_label
_atom_site_fract_x
_atom_site_fract_y
_atom_site_fract_z
_atom_site_U_iso_or_equiv
_atom_site_adp_type
_atom_site_calc_flag
_atom_site_calc_attached_atom
_atom_site_occupancy
_atom_site_disorder_assembly
_atom_site_disorder_group
Ag .04018(6) .343860(10) .252420(10) .04124(16) Uani ? ? 1.00000 ? ?
N -.2921(6) .3317(7) .2427(2) .085(3) Uani ? ? 1.00000 ? ?
O1 -.1598(5) .4456(5) .2600(2) .093(2) Uani ? ? 1.00000 ? ?
O2 -.2736(5) .2189(5) .2295(2) .096(2) Uani ? ? 1.00000 ? ?
P1 .14952(13) .39119(12) .16097(4) .0379(4) Uani ? ? 1.00000 ? ?
C111 .0170(5) .4219(5) .10266(17) .0408(18) Uani ? ? 1.00000 ? ?
C112 -.1509(5) .2806(5) .08436(19) .052(2) Uani ? ? 1.00000 ? ?
C113 -.2626(6) .3088(6) .0383(2) .062(2) Uani ? ? 1.00000 ? ?
C114 -.2853(6) .4490(7) .0580(2) .069(3) Uani ? ? 1.00000 ? ?
C115 -.1181(6) .5884(6) .0749(2) .062(2) Uani ? ? 1.00000 ? ?
C116 -.0071(5) .5632(5) .12223(19) .050(2) Uani ? ? 1.00000 ? ?
C121 .1687(5) .2213(5) .12914(18) .0431(18) Uani ? ? 1.00000 ? ?
C122 .2788(6) .1817(5) .17204(19) .058(2) Uani ? ? 1.00000 ? ?
C123 .2729(7) .0289(6) .1515(2) .068(3) Uani ? ? 1.00000 ? ?
C124 .3191(7) .0252(6) .0920(2) .072(3) Uani ? ? 1.00000 ? ?
C125 .2144(7) .0661(6) .0488(2) .071(3) Uani ? ? 1.00000 ? ?
C126 .2174(6) .2195(5) .06978(19) .057(2) Uani ? ? 1.00000 ? ?
C131 .3599(5) .5550(5) .16870(18) .0439(19) Uani ? ? 1.00000 ? ?
C132 .3907(6) .6836(5) .21680(19) .054(2) Uani ? ? 1.00000 ? ?
C133 .5686(6) .8074(6) .2281(2) .070(3) Uani ? ? 1.00000 ? ?
C134 .6230(6) .8711(5) .1732(2) .065(2) Uani ? ? 1.00000 ? ?
C135 .5930(6) .7458(6) .1252(2) .069(3) Uani ? ? 1.00000 ? ?
C136 .4125(6) .6233(5) .1141(2) .055(2) Uani ? ? 1.00000 ? ?
P2 .14019(13) .27707(12) .34293(4) .0385(5) Uani ? ? 1.00000 ? ?
C211 -.0011(6) .2379(7) .3966(2) .070(3) Uani ? ? 1.00000 ? ?
C212 .0641(6) .2438(6) .4599(2) .062(2) Uani ? ? 1.00000 ? ?
C213A -.050(2) .253(2) .5023(8) .094(8) Uani ? ? .50000 ? ?
C214A -.231(2) .167(2) .4793(9) .079(8) Uani ? ? .50000 ? ?
C215 -.2717(7) .2017(8) .4219(3) .094(4) Uani ? ? 1.00000 ? ?
C216A -.1706(14) .170(2) .3783(6) .100(7) Uani ? ? .50000 ? ?
C213B -.075(2) .1665(17) .4933(7) .067(7) Uani ? ? .50000 ? ?
C214B -.180(2) .2459(19) .4890(9) .073(9) Uani ? ? .50000 ? ?
C216B -.1230(14) .2926(14) .3876(5) .064(6) Uani ? ? .50000 ? ?
C221 .3475(5) .4209(5) .38170(17) .0402(17) Uani ? ? 1.00000 ? ?
C222 .4821(5) .4429(5) .3450(2) .053(2) Uani ? ? 1.00000 ? ?
C223 .6511(6) .5641(6) .3761(3) .070(3) Uani ? ? 1.00000 ? ?
C224 .6503(6) .7155(5) .3936(2) .066(2) Uani ? ? 1.00000 ? ?
C225 .5184(6) .6955(5) .4301(2) .062(2) Uani ? ? 1.00000 ? ?
C226 .3487(6) .5744(5) .3989(2) .054(2) Uani ? ? 1.00000 ? ?
C231 .1661(5) .1017(5) .32771(18) .0449(18) Uani ? ? 1.00000 ? ?
C232 .0098(6) -.0305(5) .2922(2) .058(2) Uani ? ? 1.00000 ? ?
C233 .0383(6) -.1661(5) .2723(2) .066(2) Uani ? ? 1.00000 ? ?
C234 .1117(7) -.2188(6) .3218(3) .068(3) Uani ? ? 1.00000 ? ?
C235 .2661(7) -.0874(6) .3559(2) .068(3) Uani ? ? 1.00000 ? ?
C236 .2359(6) .0469(5) .3781(2) .059(2) Uani ? ? 1.00000 ? ?
H111 .07171 .44023 .06975 .05440 Uiso ? ? 1.00000 ? ?
H112a -.20385 .25580 .11748 .06570 Uiso ? ? 1.00000 ? ?
H112e -.13385 .19664 .06934 .06570 Uiso ? ? 1.00000 ? ?
H113a -.21400 .32432 .00395 .07830 Uiso ? ? 1.00000 ? ?
H113e -.36821 .22111 .02977 .07830 Uiso ? ? 1.00000 ? ?
H114a -.34098 .43105 .09068 .09600 Uiso ? ? 1.00000 ? ?
H114e -.35009 .46635 .02737 .09600 Uiso ? ? 1.00000 ? ?
H115a -.06546 .60886 .04162 .09010 Uiso ? ? 1.00000 ? ?
H115e -.13400 .67395 .08853 .09010 Uiso ? ? 1.00000 ? ?
H116a -.05699 .54768 .15624 .06860 Uiso ? ? 1.00000 ? ?
H116e .09801 .65141 .13092 .06860 Uiso ? ? 1.00000 ? ?
H121 .05634 .14373 .12196 .05770 Uiso ? ? 1.00000 ? ?
H122a .39041 .25986 .17636 .08290 Uiso ? ? 1.00000 ? ?
H122e .24272 .17805 .20861 .08290 Uiso ? ? 1.00000 ? ?
H123a .16352 -.05009 .15024 .09840 Uiso ? ? 1.00000 ? ?
H123e .34828 .01194 .17806 .09840 Uiso ? ? 1.00000 ? ?
H124a .43234 .09661 .09428 .10180 Uiso ? ? 1.00000 ? ?
H124e .30401 -.07494 .07908 .10180 Uiso ? ? 1.00000 ? ?
H125a .10285 -.01231 .04292 .09680 Uiso ? ? 1.00000 ? ?
H125e .25507 .07253 .01304 .09680 Uiso ? ? 1.00000 ? ?
H126a .32670 .29981 .07165 .07830 Uiso ? ? 1.00000 ? ?
H126e .14245 .23626 .04293 .07830 Uiso ? ? 1.00000 ? ?
H131 .42888 .50759 .17869 .05730 Uiso ? ? 1.00000 ? ?
H132a .31966 .72834 .20584 .06490 Uiso ? ? 1.00000 ? ?
H132e .36480 .64116 .25164 .06490 Uiso ? ? 1.00000 ? ?
H133a .63854 .76516 .24304 .08100 Uiso ? ? 1.00000 ? ?
H133e .57891 .88831 .25589 .08100 Uiso ? ? 1.00000 ? ?
H134a .56237 .92453 .16076 .07790 Uiso ? ? 1.00000 ? ?
H134e .73825 .94068 .18130 .07790 Uiso ? ? 1.00000 ? ?
H135a .66273 .69972 .13582 .08610 Uiso ? ? 1.00000 ? ?
H135e .61939 .78911 .09056 .08610 Uiso ? ? 1.00000 ? ?
H136a .34355 .66853 .10099 .06780 Uiso ? ? 1.00000 ? ?
H136e .39897 .54404 .08488 .06780 Uiso ? ? 1.00000 ? ?
H211A .00439 .33739 .39973 .04750 Uiso ? ? .50000 ? ?
H212Aa .07970 .15541 .46372 .04060 Uiso ? ? .50000 ? ?
H212Ae .16910 .33301 .47056 .04060 Uiso ? ? .50000 ? ?
H213Aa -.02227 .35656 .51333 .10470 Uiso ? ? .50000 ? ?
H213Ae -.02825 .21019 .53588 .10470 Uiso ? ? .50000 ? ?
H214Aa -.26414 .06030 .47620 .09040 Uiso ? ? .50000 ? ?
H214Ae -.28927 .19459 .50494 .09040 Uiso ? ? .50000 ? ?
H215Aa -.24712 .30701 .42500 .06670 Uiso ? ? .50000 ? ?
H215Ae -.38687 .14021 .40784 .06670 Uiso ? ? .50000 ? ?
H216Aa -.20576 .06075 .37137 .10840 Uiso ? ? .50000 ? ?
H216Ae -.19041 .20231 .34259 .10840 Uiso ? ? .50000 ? ?
H211B -.06312 .12983 .38546 .04750 Uiso ? ? .50000 ? ?
H212Ba .12841 .34861 .47719 .04060 Uiso ? ? .50000 ? ?
H212Be .13359 .19434 .46194 .04060 Uiso ? ? .50000 ? ?
H213Ba -.13968 .06179 .47670 .08220 Uiso ? ? .50000 ? ?
H213Be -.03224 .17248 .53280 .08220 Uiso ? ? .50000 ? ?
H214Ba -.11294 .35354 .49892 .08900 Uiso ? ? .50000 ? ?
H214Be -.25868 .21157 .51463 .08900 Uiso ? ? .50000 ? ?
H215Ba -.32086 .09440 .40972 .06670 Uiso ? ? .50000 ? ?
H215Be -.35444 .23611 .41649 .06670 Uiso ? ? .50000 ? ?
H216Ba -.07259 .39864 .40172 .09240 Uiso ? ? .50000 ? ?
H216Be -.16465 .27553 .34731 .09240 Uiso ? ? .50000 ? ?
H221 .37113 .38326 .41608 .05060 Uiso ? ? 1.00000 ? ?
H222a .45531 .47395 .30933 .06590 Uiso ? ? 1.00000 ? ?
H222e .48634 .34836 .33683 .06590 Uiso ? ? 1.00000 ? ?
H223a .68121 .52910 .41019 .08250 Uiso ? ? 1.00000 ? ?
H223e .73044 .57898 .35125 .08250 Uiso ? ? 1.00000 ? ?
H224a .62875 .75504 .35944 .07580 Uiso ? ? 1.00000 ? ?
H224e .75596 .78615 .41501 .07580 Uiso ? ? 1.00000 ? ?
H225a .54519 .66424 .46574 .07470 Uiso ? ? 1.00000 ? ?
H225e .51522 .79042 .43829 .07470 Uiso ? ? 1.00000 ? ?
H226a .31919 .60947 .36469 .06880 Uiso ? ? 1.00000 ? ?
H226e .26924 .56086 .42370 .06880 Uiso ? ? 1.00000 ? ?
H231 .25312 .13567 .30513 .05650 Uiso ? ? 1.00000 ? ?
H232a -.07501 -.06256 .31566 .07010 Uiso ? ? 1.00000 ? ?
H232e -.02566 .00442 .25912 .07010 Uiso ? ? 1.00000 ? ?
H233a .11259 -.13730 .24507 .08020 Uiso ? ? 1.00000 ? ?
H233e -.06461 -.24868 .25408 .08020 Uiso ? ? 1.00000 ? ?
H234a .03251 -.25949 .34677 .08870 Uiso ? ? 1.00000 ? ?
H234e .13836 -.29622 .30664 .08870 Uiso ? ? 1.00000 ? ?
H235a .34820 -.05284 .33152 .08990 Uiso ? ? 1.00000 ? ?
H235e .30543 -.12233 .38812 .08990 Uiso ? ? 1.00000 ? ?
H236a .15887 .01482 .40426 .07650 Uiso ? ? 1.00000 ? ?
H236e .33774 .12858 .39777 .07650 Uiso ? ? 1.00000 ? ?

loop_
_atom_site_aniso_label
_atom_site_aniso_U_11
_atom_site_aniso_U_22
_atom_site_aniso_U_33
_atom_site_aniso_U_12
_atom_site_aniso_U_13
_atom_site_aniso_U_23
Ag .0434(2) .0469(2) .03943(19) .02620(15) .00485(13) .00726(13)
N .062(3) .105(4) .093(4) .049(3) .003(3) -.008(3)
O1 .079(3) .069(3) .141(4) .043(2) .027(3) .002(3)
O2 .065(3) .083(3) .120(4) .024(2) .003(2) -.023(3)
P1 .0416(6) .0417(6) .0368(6) .0252(5) .0042(5) .0046(5)
C111 .045(2) .049(2) .035(2) .029(2) .0055(18) .0059(18)
C112 .045(3) .061(3) .051(3) .028(2) .003(2) .002(2)
C113 .045(3) .089(4) .052(3) .033(3) .000(2) .009(3)
C114 .059(3) .108(4) .064(3) .058(3) .009(3) .017(3)
C115 .063(3) .088(4) .066(3) .056(3) .017(3) .028(3)
C116 .055(3) .053(3) .053(3) .034(2) .009(2) .011(2)
C121 .046(2) .044(2) .045(2) .027(2) .003(2) .0060(19)
C122 .081(3) .068(3) .048(3) .053(3) .008(2) .009(2)
C123 .094(4) .069(3) .071(3) .061(3) .020(3) .023(3)
C124 .100(4) .067(3) .076(4) .061(3) .023(3) .009(3)
C125 .110(4) .068(3) .054(3) .060(3) .008(3) -.002(3)
C126 .079(3) .059(3) .048(3) .045(3) .010(2) .006(2)
C131 .042(2) .049(2) .047(3) .027(2) .007(2) .006(2)
C132 .055(3) .055(3) .047(3) .023(2) .003(2) .002(2)
C133 .061(3) .062(3) .072(4) .021(3) -.006(3) -.004(3)
C134 .048(3) .053(3) .085(4) .017(2) .005(3) .006(3)
C135 .061(3) .061(3) .086(4) .025(3) .029(3) .014(3)
C136 .063(3) .046(3) .054(3) .022(2) .021(2) .004(2)
P2 .0350(6) .0447(6) .0390(6) .0208(5) .0047(5) .0090(5)
C211 .042(3) .124(5) .050(3) .041(3) .008(2) .020(3)
C212 .057(3) .089(4) .045(3) .034(3) .013(2) .015(3)
C213A .045(9) .144(18) .055(9) .014(13) .011(6) -.015(11)
C214A .042(9) .099(13) .074(9) .013(10) .018(7) -.008(11)
C215 .059(4) .150(6) .107(5) .067(4) .038(3) .051(5)
C216A .043(7) .156(14) .062(8) .011(9) .003(6) .027(10)
C213B .077(11) .084(10) .034(7) .031(10) .017(7) .005(7)
C214B .063(13) .075(11) .072(11) .018(9) .037(10) .010(9)
C216B .054(7) .088(8) .085(8) .054(7) .029(6) .036(7)
C221 .036(2) .048(2) .038(2) .021(2) .0010(18) .0067(18)
C222 .041(2) .052(3) .064(3) .020(2) .011(2) -.002(2)
C223 .039(3) .065(3) .095(4) .016(2) .009(3) -.004(3)
C224 .046(3) .051(3) .083(4) .009(2) -.002(3) -.000(3)
C225 .063(3) .047(3) .069(3) .023(2) .003(3) -.005(2)
C226 .051(3) .046(3) .067(3) .025(2) .012(2) -.000(2)
C231 .039(2) .045(2) .051(3) .020(2) .002(2) .007(2)
C232 .052(3) .051(3) .065(3) .025(2) -.010(2) .002(2)
C233 .072(3) .048(3) .071(3) .025(3) .001(3) -.001(2)
C234 .073(4) .051(3) .088(4) .036(3) .011(3) .011(3)
C235 .076(4) .061(3) .077(4) .044(3) -.002(3) .010(3)
C236 .061(3) .056(3) .064(3) .033(2) -.005(2) .007(2)

loop_
_atom_type_symbol
_atom_type_description
_atom_type_oxidation_number
_atom_type_number_in_cell
_atom_type_scat_dispersion_real
_atom_type_scat_dispersion_imag
_atom_type_scat_source
C ? 0 72 .002 .002 'Int Tables Vol IV Tables 2.2B and 2.3.1'
H ? 0 132 0 0 'Int Tables Vol IV Tables 2.2B and 2.3.1'
Ag ? 0 2 -1.085 1.101 'Int Tables Vol IV Tables 2.2B and 2.3.1'
P ? 0 4 .09 .095 'Int Tables Vol IV Tables 2.2B and 2.3.1'
N ? 0 2 .004 .003 'Int Tables Vol IV Tables 2.2B and 2.3.1'
O ? 0 4 .008 .006 'Int Tables Vol IV Tables 2.2B and 2.3.1'

loop_
_diffrn_attenuator_code
_diffrn_attenuator_scale
? ?

loop_
_geom_angle_atom_site_label_1
_geom_angle_atom_site_label_2
_geom_angle_atom_site_label_3
_geom_angle_site_symmetry_1
_geom_angle_site_symmetry_2
_geom_angle_site_symmetry_3
_geom_angle
_geom_angle_publ_flag
O1 Ag O2 . . . 47.88(14) ?
O1 Ag P1 . . . 110.47(12) ?
O1 Ag P2 . . . 115.47(12) ?
O2 Ag P1 . . . 108.52(11) ?
O2 Ag P2 . . . 111.97(11) ?
P1 Ag P2 . . . 132.03(5) ?
O1 N O2 . . . 112.1(6) ?
Ag O1 N . . . 102.0(5) ?
Ag O2 N . . . 98.0(3) ?
Ag P1 C111 . . . 115.29(15) ?
Ag P1 C121 . . . 110.03(14) ?
Ag P1 C131 . . . 114.46(14) ?
C111 P1 C121 . . . 104.2(2) ?
C111 P1 C131 . . . 106.5(2) ?
C121 P1 C131 . . . 105.5(2) ?
P1 C111 C112 . . . 111.5(3) ?
P1 C111 C116 . . . 110.4(3) ?
P1 C111 H111 . . . 108.0 ?
C112 C111 C116 . . . 110.4(4) ?
C112 C111 H111 . . . 107.8 ?
C116 C111 H111 . . . 108.6 ?
C111 C112 C113 . . . 111.3(4) ?
C111 C112 H112a . . . 109.0 ?
C111 C112 H112e . . . 109.2 ?
C113 C112 H112a . . . 109.0 ?
C113 C112 H112e . . . 109.3 ?
H112a C112 H112e . . . 109.0 ?
C112 C113 C114 . . . 112.0(4) ?
C112 C113 H113a . . . 108.8 ?
C112 C113 H113e . . . 109.0 ?
C114 C113 H113a . . . 108.9 ?
C114 C113 H113e . . . 109.1 ?
H113a C113 H113e . . . 109.1 ?
C113 C114 C115 . . . 110.0(5) ?
C113 C114 H114a . . . 109.2 ?
C113 C114 H114e . . . 109.5 ?
C115 C114 H114a . . . 109.3 ?
C115 C114 H114e . . . 109.5 ?
H114a C114 H114e . . . 109.3 ?
C114 C115 C116 . . . 111.4(5) ?
C114 C115 H115a . . . 108.9 ?
C114 C115 H115e . . . 109.1 ?
C116 C115 H115a . . . 109.0 ?
C116 C115 H115e . . . 109.2 ?
H115a C115 H115e . . . 109.3 ?
C111 C116 C115 . . . 110.9(4) ?
C111 C116 H116a . . . 109.1 ?
C111 C116 H116e . . . 109.3 ?
C115 C116 H116a . . . 109.2 ?
C115 C116 H116e . . . 109.3 ?
H116a C116 H116e . . . 109.1 ?
P1 C121 C122 . . . 110.9(3) ?
P1 C121 C126 . . . 118.8(3) ?
P1 C121 H121 . . . 102.1 ?
C122 C121 C126 . . . 110.2(4) ?
C122 C121 H121 . . . 111.9 ?
C126 C121 H121 . . . 102.3 ?
C121 C122 C123 . . . 111.9(4) ?
C121 C122 H122a . . . 108.8 ?
C121 C122 H122e . . . 109.0 ?
C123 C122 H122a . . . 108.9 ?
C123 C122 H122e . . . 109.1 ?
H122a C122 H122e . . . 109.1 ?
C122 C123 C124 . . . 111.3(5) ?
C122 C123 H123a . . . 108.9 ?
C122 C123 H123e . . . 109.2 ?
C124 C123 H123a . . . 109.1 ?
C124 C123 H123e . . . 109.0 ?
H123a C123 H123e . . . 109.3 ?
C123 C124 C125 . . . 111.8(6) ?
C123 C124 H124a . . . 108.9 ?
C123 C124 H124e . . . 109.0 ?
C125 C124 H124a . . . 108.8 ?
C125 C124 H124e . . . 108.9 ?
H124a C124 H124e . . . 109.5 ?
C124 C125 C126 . . . 112.1(4) ?
C124 C125 H125a . . . 108.8 ?
C124 C125 H125e . . . 108.9 ?
C126 C125 H125a . . . 108.7 ?
C126 C125 H125e . . . 109.0 ?
H125a C125 H125e . . . 109.3 ?
C121 C126 C125 . . . 111.4(4) ?
C121 C126 H126a . . . 108.9 ?
C121 C126 H126e . . . 109.2 ?
C125 C126 H126a . . . 109.0 ?
C125 C126 H126e . . . 109.2 ?
H126a C126 H126e . . . 109.2 ?
P1 C131 C132 . . . 112.6(3) ?
P1 C131 C136 . . . 117.1(3) ?
P1 C131 H131 . . . 101.6 ?
C132 C131 C136 . . . 109.2(4) ?
C132 C131 H131 . . . 110.6 ?
C136 C131 H131 . . . 105.1 ?
C131 C132 C133 . . . 112.4(4) ?
C131 C132 H132a . . . 108.8 ?
C131 C132 H132e . . . 108.8 ?
C133 C132 H132a . . . 108.9 ?
C133 C132 H132e . . . 108.8 ?
H132a C132 H132e . . . 109.1 ?
C132 C133 C134 . . . 111.7(4) ?
C132 C133 H133a . . . 108.9 ?
C132 C133 H133e . . . 109.1 ?
C134 C133 H133a . . . 108.8 ?
C134 C133 H133e . . . 109.0 ?
H133a C133 H133e . . . 109.4 ?
C133 C134 C135 . . . 111.6(4) ?
C133 C134 H134a . . . 108.9 ?
C133 C134 H134e . . . 109.0 ?
C135 C134 H134a . . . 109.1 ?
C135 C134 H134e . . . 109.1 ?
H134a C134 H134e . . . 109.1 ?
C134 C135 C136 . . . 111.3(5) ?
C134 C135 H135a . . . 109.1 ?
C134 C135 H135e . . . 109.1 ?
C136 C135 H135a . . . 109.1 ?
C136 C135 H135e . . . 109.1 ?
H135a C135 H135e . . . 109.2 ?
C131 C136 C135 . . . 111.7(4) ?
C131 C136 H136a . . . 108.8 ?
C131 C136 H136e . . . 109.1 ?
C135 C136 H136a . . . 108.8 ?
C135 C136 H136e . . . 109.1 ?
H136a C136 H136e . . . 109.3 ?
Ag P2 C211 . . . 114.0(2) ?
Ag P2 C221 . . . 115.28(14) ?
Ag P2 C231 . . . 110.50(13) ?
C211 P2 C221 . . . 106.3(2) ?
C211 P2 C231 . . . 106.2(3) ?
C221 P2 C231 . . . 103.7(2) ?
P2 C211 C212 . . . 119.7(4) ?
P2 C211 C216A . . . 120.2(6) ?
P2 C211 C216B . . . 115.6(6) ?
P2 C211 H211A . . . 94.0 ?
P2 C211 H211B . . . 98.2 ?
C212 C211 C216A . . . 118.5(7) ?
C212 C211 C216B . . . 114.7(7) ?
C212 C211 H211A . . . 97.5 ?
C212 C211 H211B . . . 100.0 ?
C216A C211 H211A . . . 91.3 ?
C216B C211 H211B . . . 103.9 ?
C211 C212 C213A . . . 114.2(9) ?
C211 C212 C213B . . . 111.6(7) ?
C211 C212 H212Aa . . . 108.7 ?
C211 C212 H212Ae . . . 108.0 ?
C211 C212 H212Ba . . . 109.0 ?
C211 C212 H212Be . . . 109.1 ?
C213A C212 H212Aa . . . 109.1 ?
C213A C212 H212Ae . . . 107.9 ?
C213B C212 H212Ba . . . 109.0 ?
C213B C212 H212Be . . . 109.3 ?
H212Aa C212 H212Ae . . . 109.0 ?
H212Ba C212 H212Be . . . 108.8 ?
C212 C213A C214A . . . 114.9(14) ?
C212 C213A H213Aa . . . 108.5 ?
C212 C213A H213Ae . . . 107 ?
C214A C213A H213Aa . . . 109 ?
C214A C213A H213Ae . . . 107.4 ?
H213Aa C213A H213Ae . . . 109.5 ?
C213A C214A C215 . . . 111.6(14) ?
C213A C214A H214Aa . . . 110 ?
C213A C214A H214Ae . . . 108.6 ?
C215 C214A H214Aa . . . 108.4 ?
C215 C214A H214Ae . . . 108.4 ?
H214Aa C214A H214Ae . . . 110.3 ?
C214A C215 C216A . . . 111.4(12) ?
C214A C215 H215Aa . . . 109.2 ?
C214A C215 H215Ae . . . 109.0 ?
C216A C215 H215Aa . . . 108.7 ?
C216A C215 H215Ae . . . 109.2 ?
C214B C215 H215Ba . . . 111.3 ?
C214B C215 H215Be . . . 111.0 ?
C216B C215 H215Ba . . . 111.4 ?
C216B C215 H215Be . . . 110.7 ?
H215Aa C215 H215Ae . . . 109.2 ?
H215Ba C215 H215Be . . . 109.4 ?
C211 C216A C215 . . . 115.3(9) ?
C211 C216A H216Aa . . . 106.0 ?
C211 C216A H216Ae . . . 107.6 ?
C215 C216A H216Aa . . . 108.9 ?
C215 C216A H216Ae . . . 110.3 ?
H216Aa C216A H216Ae . . . 108.4 ?
C212 C213B C214B . . . 107.6(13) ?
C212 C213B H213Ba . . . 109.8 ?
C212 C213B H213Be . . . 110.4 ?
C214B C213B H213Ba . . . 109.5 ?
C214B C213B H213Be . . . 110.2 ?
H213Ba C213B H213Be . . . 109.4 ?
C215 C214B C213B . . . 105.4(14) ?
C215 C214B H214Ba . . . 111.1 ?
C215 C214B H214Be . . . 110.8 ?
C213B C214B H214Ba . . . 110.3 ?
C213B C214B H214Be . . . 110.1 ?
H214Ba C214B H214Be . . . 109 ?
C211 C216B C215 . . . 109.3(9) ?
C211 C216B H216Ba . . . 108.8 ?
C211 C216B H216Be . . . 109.1 ?
C215 C216B H216Ba . . . 109.9 ?
C215 C216B H216Be . . . 109.7 ?
H216Ba C216B H216Be . . . 110.0 ?
P2 C221 C222 . . . 111.5(3) ?
P2 C221 C226 . . . 111.0(3) ?
P2 C221 H221 . . . 107.4 ?
C222 C221 C226 . . . 109.6(3) ?
C222 C221 H221 . . . 108.5 ?
C226 C221 H221 . . . 108.7 ?
C221 C222 C223 . . . 111.4(4) ?
C221 C222 H222a . . . 109.0 ?
C221 C222 H222e . . . 109.3 ?
C223 C222 H222a . . . 108.9 ?
C223 C222 H222e . . . 109.2 ?
H222a C222 H222e . . . 109.0 ?
C222 C223 C224 . . . 111.9(5) ?
C222 C223 H223a . . . 108.7 ?
C222 C223 H223e . . . 109.1 ?
C224 C223 H223a . . . 108.7 ?
C224 C223 H223e . . . 109.1 ?
H223a C223 H223e . . . 109.3 ?
C223 C224 C225 . . . 110.9(4) ?
C223 C224 H224a . . . 109.0 ?
C223 C224 H224e . . . 109.3 ?
C225 C224 H224a . . . 109.0 ?
C225 C224 H224e . . . 109.4 ?
H224a C224 H224e . . . 109.1 ?
C224 C225 C226 . . . 110.9(4) ?
C224 C225 H225a . . . 108.9 ?
C224 C225 H225e . . . 109.3 ?
C226 C225 H225a . . . 109.0 ?
C226 C225 H225e . . . 109.5 ?
H225a C225 H225e . . . 109.2 ?
C221 C226 C225 . . . 112.2(4) ?
C221 C226 H226a . . . 108.8 ?
C221 C226 H226e . . . 109.1 ?
C225 C226 H226a . . . 108.6 ?
C225 C226 H226e . . . 108.9 ?
H226a C226 H226e . . . 109.1 ?
P2 C231 C232 . . . 112.1(4) ?
P2 C231 C236 . . . 118.3(3) ?
P2 C231 H231 . . . 101.5 ?
C232 C231 C236 . . . 110.6(4) ?
C232 C231 H231 . . . 110.2 ?
C236 C231 H231 . . . 103.1 ?
C231 C232 C233 . . . 112.2(4) ?
C231 C232 H232a . . . 108.6 ?
C231 C232 H232e . . . 109.0 ?
C233 C232 H232a . . . 108.8 ?
C233 C232 H232e . . . 109.0 ?
H232a C232 H232e . . . 109.1 ?
C232 C233 C234 . . . 112.6(4) ?
C232 C233 H233a . . . 108.7 ?
C232 C233 H233e . . . 109.0 ?
C234 C233 H233a . . . 108.5 ?
C234 C233 H233e . . . 108.7 ?
H233a C233 H233e . . . 109.3 ?
C233 C234 C235 . . . 110.7(4) ?
C233 C234 H234a . . . 109.1 ?
C233 C234 H234e . . . 109.3 ?
C235 C234 H234a . . . 109.0 ?
C235 C234 H234e . . . 109.3 ?
H234a C234 H234e . . . 109.3 ?
C234 C235 C236 . . . 112.4(5) ?
C234 C235 H235a . . . 108.6 ?
C234 C235 H235e . . . 108.9 ?
C236 C235 H235a . . . 108.7 ?
C236 C235 H235e . . . 109.0 ?
H235a C235 H235e . . . 109.2 ?
C231 C236 C235 . . . 110.4(4) ?
C231 C236 H236a . . . 109.3 ?
C231 C236 H236e . . . 109.4 ?
C235 C236 H236a . . . 109.1 ?
C235 C236 H236e . . . 109.3 ?
H236a C236 H236e . . . 109.3 ?

loop_
_geom_bond_atom_site_label_1
_geom_bond_atom_site_label_2
_geom_bond_site_symmetry_1
_geom_bond_site_symmetry_2
_geom_bond_distance
_geom_bond_publ_flag
Ag O1 . . 2.448(6) ?
Ag O2 . . 2.532(4) ?
Ag P1 . . 2.4589(12) ?
Ag P2 . . 2.4609(12) ?
N O1 . . 1.223(6) ?
N O2 . . 1.215(9) ?
P1 C111 . . 1.849(5) ?
P1 C121 . . 1.861(5) ?
P1 C131 . . 1.858(4) ?
C111 C112 . . 1.528(5) ?
C111 C116 . . 1.541(7) ?
C111 H111 . . .953 ?
C112 C113 . . 1.523(8) ?
C112 H112a . . .953 ?
C112 H112e . . .952 ?
C113 C114 . . 1.525(10) ?
C113 H113a . . .953 ?
C113 H113e . . .952 ?
C114 C115 . . 1.513(6) ?
C114 H114a . . .952 ?
C114 H114e . . .950 ?
C115 C116 . . 1.522(8) ?
C115 H115a . . .951 ?
C115 H115e . . .951 ?
C116 H116a . . .952 ?
C116 H116e . . .952 ?
C121 C122 . . 1.529(7) ?
C121 C126 . . 1.510(7) ?
C121 H121 . . .953(3) ?
C122 C123 . . 1.515(8) ?
C122 H122a . . .954 ?
C122 H122e . . .951 ?
C123 C124 . . 1.504(8) ?
C123 H123a . . .951 ?
C123 H123e . . .951 ?
C124 C125 . . 1.509(9) ?
C124 H124a . . .950 ?
C124 H124e . . .950 ?
C125 C126 . . 1.535(8) ?
C125 H125a . . .952 ?
C125 H125e . . .951 ?
C126 H126a . . .953 ?
C126 H126e . . .951 ?
C131 C132 . . 1.528(6) ?
C131 C136 . . 1.521(6) ?
C131 H131 . . .952 ?
C132 C133 . . 1.512(6) ?
C132 H132a . . .952 ?
C132 H132e . . .953 ?
C133 C134 . . 1.516(8) ?
C133 H133a . . .951 ?
C133 H133e . . .950 ?
C134 C135 . . 1.505(8) ?
C134 H134a . . .952 ?
C134 H134e . . .952 ?
C135 C136 . . 1.526(6) ?
C135 H135a . . .950 ?
C135 H135e . . .953 ?
C136 H136a . . .952 ?
C136 H136e . . .949 ?
P2 C211 . . 1.844(5) ?
P2 C221 . . 1.853(3) ?
P2 C231 . . 1.852(5) ?
C211 C212 . . 1.520(7) ?
C211 C216A . . 1.380(12) ?
C211 C216B . . 1.433(17) ?
C211 H211A . . .952 ?
C211 H211B . . .953 ?
C212 C213A . . 1.55(2) ?
C212 C213B . . 1.51(2) ?
C212 H212Aa . . .948 ?
C212 H212Ae . . .957 ?
C212 H212Ba . . .957 ?
C212 H212Be . . .952 ?
C213A C214A . . 1.49(2) ?
C213A H213Aa . . .94 ?
C213A H213Ae . . .96 ?
C214A C215 . . 1.46(2) ?
C214A H214Aa . . .944 ?
C214A H214Ae . . .95 ?
C215 C216A . . 1.553(17) ?
C215 C214B . . 1.62(2) ?
C215 C216B . . 1.606(14) ?
C215 H215Aa . . .952 ?
C215 H215Ae . . .951 ?
C215 H215Ba . . .949 ?
C215 H215Be . . .952 ?
C216A H216Aa . . .967 ?
C216A H216Ae . . .945 ?
C213B C214B . . 1.47(3) ?
C213B H213Ba . . .952 ?
C213B H213Be . . .949 ?
C214B H214Ba . . .951 ?
C214B H214Be . . .96 ?
C216B H216Ba . . .946 ?
C216B H216Be . . .948 ?
C221 C222 . . 1.527(7) ?
C221 C226 . . 1.524(7) ?
C221 H221 . . .953 ?
C222 C223 . . 1.518(5) ?
C222 H222a . . .954 ?
C222 H222e . . .952 ?
C223 C224 . . 1.514(8) ?
C223 H223a . . .953 ?
C223 H223e . . .949 ?
C224 C225 . . 1.508(8) ?
C224 H224a . . .953 ?
C224 H224e . . .951 ?
C225 C226 . . 1.523(5) ?
C225 H225a . . .954 ?
C225 H225e . . .950 ?
C226 H226a . . .953 ?
C226 H226e . . .951 ?
C231 C232 . . 1.527(5) ?
C231 C236 . . 1.521(7) ?
C231 H231 . . .955 ?
C232 C233 . . 1.514(8) ?
C232 H232a . . .953 ?
C232 H232e . . .951 ?
C233 C234 . . 1.509(8) ?
C233 H233a . . .952 ?
C233 H233e . . .950 ?
C234 C235 . . 1.503(6) ?
C234 H234a . . .951 ?
C234 H234e . . .950 ?
C235 C236 . . 1.526(9) ?
C235 H235a . . .953 ?
C235 H235e . . .950 ?
C236 H236a . . .951 ?
C236 H236e . . .951 ?
